data_7211615
loop_
_publ_author_name
'Wang, Dengxu'
'He, Haiyan'
'Chen, Xiaohui'
'Feng, Shengyu'
'Niu, Yuzhong'
'Sun, Daofeng'

_publ_section_title
;
 A 3D porous metal--organic framework constructed of 1D zigzag and helical
 chains exhibiting selective anion exchange
;
_journal_issue 4
_journal_name_full CrystEngComm
_journal_page_first 1041
_journal_paper_doi 10.1039/b910988a
_journal_volume 12
_journal_year 2010
_chemical_formula_sum 'C50 H60 Ag2.5 Cl2.5 N10 O15 Si2.5'
_chemical_formula_weight 1469.60
_chemical_name_systematic
;
?
;
_space_group_IT_number 52
_symmetry_cell_setting orthorhombic
_symmetry_space_group_name_Hall '-P 2a 2bc'
_symmetry_space_group_name_H-M 'P n n a'
_atom_sites_solution_hydrogens geom
_atom_sites_solution_primary direct
_atom_sites_solution_secondary difmap
_audit_creation_method SHELXL-97
_cell_angle_alpha 90.00
_cell_angle_beta 90.00
_cell_angle_gamma 90.00
_cell_formula_units_Z 8
_cell_length_a 24.328(5)
_cell_length_b 31.067(6)
_cell_length_c 16.658(4)
_cell_measurement_reflns_used 3503
_cell_measurement_temperature 298(2)
_cell_measurement_theta_max 15.71
_cell_measurement_theta_min 2.17
_cell_volume 12590(5)
_computing_structure_refinement 'SHELXL-97 (Sheldrick, 1997)'
_computing_structure_solution 'SHELXS-97 (Sheldrick, 1990)'
_diffrn_ambient_temperature 298(2)
_diffrn_measured_fraction_theta_full 0.996
_diffrn_measured_fraction_theta_max 0.996
_diffrn_radiation_monochromator graphite
_diffrn_radiation_source 'fine-focus sealed tube'
_diffrn_radiation_type MoK\a
_diffrn_radiation_wavelength 0.71073
_diffrn_reflns_av_R_equivalents 0.0930
_diffrn_reflns_av_sigmaI/netI 0.0785
_diffrn_reflns_limit_h_max 24
_diffrn_reflns_limit_h_min -24
_diffrn_reflns_limit_k_max 29
_diffrn_reflns_limit_k_min -30
_diffrn_reflns_limit_l_max 12
_diffrn_reflns_limit_l_min -16
_diffrn_reflns_number 40172
_diffrn_reflns_theta_full 20.86
_diffrn_reflns_theta_max 20.86
_diffrn_reflns_theta_min 1.31
_exptl_absorpt_coefficient_mu 0.995
_exptl_absorpt_correction_T_max 0.9070
_exptl_absorpt_correction_T_min 0.8257
_exptl_absorpt_correction_type multi-scan
_exptl_crystal_colour colorless
_exptl_crystal_density_diffrn 1.551
_exptl_crystal_density_method 'not measured'
_exptl_crystal_description block
_exptl_crystal_F_000 5960
_exptl_crystal_size_max 0.20
_exptl_crystal_size_mid 0.10
_exptl_crystal_size_min 0.10
_platon_squeeze_details
;
;
_refine_diff_density_max 0.767
_refine_diff_density_min -0.416
_refine_diff_density_rms 0.095
_refine_ls_extinction_method none
_refine_ls_goodness_of_fit_ref 1.008
_refine_ls_hydrogen_treatment constr
_refine_ls_matrix_type full
_refine_ls_number_parameters 704
_refine_ls_number_reflns 6620
_refine_ls_number_restraints 0
_refine_ls_restrained_S_all 1.008
_refine_ls_R_factor_all 0.1376
_refine_ls_R_factor_gt 0.0768
_refine_ls_shift/su_max 0.067
_refine_ls_shift/su_mean 0.003
_refine_ls_structure_factor_coef Fsqd
_refine_ls_weighting_details 'calc w=1/[\s^2^(Fo^2^)+(0.1371P)^2^+0.0000P] where P=(Fo^2^+2Fc^2^)/3'
_refine_ls_weighting_scheme calc
_refine_ls_wR_factor_gt 0.2095
_refine_ls_wR_factor_ref 0.2443
_reflns_number_gt 3291
_reflns_number_total 6620
_reflns_threshold_expression >2sigma(I)
_cod_data_source_file b910988a.txt
_cod_data_source_block ag
_cod_depositor_comments
;
The following automatic conversions were performed:

'_symmetry_cell_setting' value 'Orthorhombic' changed to
'orthorhombic' according to
/home/saulius/struct/CIF-dictionaries/cif_core.dic dictionary named
'cif_core.dic' version 2.4.2 from 2011-04-26.

Automatic conversion script
Id: cif_fix_values 1891 2012-01-12 08:04:46Z andrius 
;
_cod_original_cell_volume 12590(4)
_cod_original_sg_symbol_H-M Pnna
_cod_original_formula_sum 'C50 H60 Ag2.50 Cl2.50 N10 O15 Si2.50'
_cod_database_code 7211615

loop_
_symmetry_equiv_pos_as_xyz
'x, y, z'
'-x+1/2, -y, z'
'-x+1/2, y+1/2, -z+1/2'
'x, -y+1/2, -z+1/2'
'-x, -y, -z'
'x-1/2, y, -z'
'x-1/2, -y-1/2, z-1/2'
'-x, y-1/2, z-1/2'

loop_
_atom_site_label
_atom_site_type_symbol
_atom_site_fract_x
_atom_site_fract_y
_atom_site_fract_z
_atom_site_U_iso_or_equiv
_atom_site_adp_type
_atom_site_occupancy
_atom_site_symmetry_multiplicity
_atom_site_calc_flag
_atom_site_refinement_flags
O1 O 0.1802(7) 0.3192(4) 0.4567(15) 0.284(11) Uani 1 1 d .
O01 O 0.1315(15) 0.3658(12) 0.245(2) 0.130(12) Uiso 0.25 1 d P
O2 O 0.1564(14) 0.2766(10) 0.5519(18) 0.35(2) Uani 1 1 d .
O3 O 0.2336(7) 0.2655(5) 0.5087(14) 0.274(11) Uani 1 1 d .
O4 O 0.1559(7) 0.2493(4) 0.4367(10) 0.227(7) Uani 1 1 d .
O5 O 0.0603(15) 0.5146(11) 0.7016(14) 0.43(2) Uani 1 1 d .
O6 O -0.0017(6) 0.5656(5) 0.7097(12) 0.242(8) Uani 1 1 d .
O7 O -0.0110(13) 0.4990(10) 0.7690(19) 0.41(2) Uani 1 1 d .
O8 O 0.0451(9) 0.5438(6) 0.8199(11) 0.287(11) Uani 1 1 d .
O9 O 0.2172(11) 0.4758(6) 0.7314(16) 0.326(13) Uani 1 1 d .
O10 O 0.2191(10) 0.5274(6) 0.8243(14) 0.331(13) Uani 1 1 d .
Ag1 Ag 0.17233(4) 0.38233(3) 0.61738(7) 0.1121(5) Uani 1 1 d .
Ag2 Ag -0.25524(5) 0.56943(5) 0.00443(10) 0.1510(7) Uani 1 1 d .
Ag3 Ag 0.2500 0.5000 0.54854(12) 0.1218(7) Uani 1 2 d S
Si1 Si 0.02034(17) 0.65969(12) 0.4128(3) 0.1063(13) Uani 1 1 d .
Si2 Si -0.5595(3) 0.36118(18) 0.0725(4) 0.163(2) Uani 1 1 d .
Si3 Si 0.0286(2) 0.7500 0.7500 0.120(2) Uani 1 2 d S
N1 N 0.1324(4) 0.4215(4) 0.5356(8) 0.101(3) Uani 1 1 d .
N2 N 0.1008(4) 0.4783(4) 0.4738(8) 0.094(3) Uani 1 1 d .
N3 N -0.1315(5) 0.6364(4) 0.1288(8) 0.091(3) Uani 1 1 d .
N4 N -0.1926(5) 0.6105(5) 0.0450(10) 0.115(4) Uani 1 1 d .
N5 N -0.3154(7) 0.5294(5) -0.0416(15) 0.171(8) Uani 1 1 d .
N6 N -0.3821(7) 0.4834(5) -0.0401(12) 0.130(4) Uani 1 1 d .
N7 N -0.7255(4) 0.3394(4) -0.1923(7) 0.078(3) Uani 1 1 d .
N8 N -0.7792(4) 0.3519(4) -0.2935(7) 0.087(3) Uani 1 1 d .
N9 N 0.2139(6) 0.5609(4) 0.5431(11) 0.109(4) Uani 1 1 d .
N10 N 0.1716(5) 0.6220(4) 0.5733(8) 0.092(3) Uani 1 1 d .
C1 C 0.1166(5) 0.4617(5) 0.5427(9) 0.095(4) Uani 1 1 d .
H1 H 0.1165 0.4768 0.5909 0.114 Uiso 1 1 calc R
C2 C 0.1278(5) 0.4123(5) 0.4531(14) 0.117(5) Uani 1 1 d .
H2 H 0.1363 0.3861 0.4289 0.141 Uiso 1 1 calc R
C3 C 0.1091(6) 0.4477(6) 0.4151(10) 0.116(5) Uani 1 1 d .
H3 H 0.1030 0.4509 0.3603 0.139 Uiso 1 1 calc R
C4 C 0.0814(6) 0.5216(5) 0.4656(10) 0.082(4) Uani 1 1 d .
C5 C 0.0457(6) 0.5399(5) 0.5169(8) 0.089(4) Uani 1 1 d .
H5 H 0.0322 0.5245 0.5605 0.107 Uiso 1 1 calc R
C6 C 0.0298(5) 0.5812(5) 0.5039(9) 0.094(4) Uani 1 1 d .
H6 H 0.0067 0.5942 0.5412 0.113 Uiso 1 1 calc R
C7 C 0.0463(6) 0.6046(4) 0.4381(9) 0.087(4) Uani 1 1 d .
C8 C 0.0838(6) 0.5853(5) 0.3869(9) 0.114(5) Uani 1 1 d .
H8 H 0.0973 0.6004 0.3431 0.136 Uiso 1 1 calc R
C9 C 0.1015(6) 0.5428(5) 0.4009(10) 0.122(5) Uani 1 1 d .
H9 H 0.1264 0.5295 0.3665 0.146 Uiso 1 1 calc R
C10 C 0.0759(6) 0.6950(4) 0.3804(10) 0.146(6) Uani 1 1 d .
H10A H 0.0947 0.6822 0.3358 0.219 Uiso 1 1 calc R
H10B H 0.1012 0.6992 0.4239 0.219 Uiso 1 1 calc R
H10C H 0.0609 0.7223 0.3644 0.219 Uiso 1 1 calc R
C11 C -0.0146(7) 0.6849(5) 0.4965(8) 0.136(6) Uani 1 1 d .
H11A H 0.0107 0.6885 0.5402 0.203 Uiso 1 1 calc R
H11B H -0.0447 0.6671 0.5133 0.203 Uiso 1 1 calc R
H11C H -0.0284 0.7125 0.4802 0.203 Uiso 1 1 calc R
C12 C -0.0281(5) 0.6528(5) 0.3285(8) 0.087(4) Uani 1 1 d .
C13 C -0.0523(5) 0.6856(4) 0.2891(10) 0.098(4) Uani 1 1 d .
H13 H -0.0451 0.7132 0.3079 0.117 Uiso 1 1 calc R
C14 C -0.0853(6) 0.6822(4) 0.2259(9) 0.090(4) Uani 1 1 d .
H14 H -0.0999 0.7065 0.2011 0.108 Uiso 1 1 calc R
C15 C -0.0971(5) 0.6412(5) 0.1984(8) 0.084(4) Uani 1 1 d .
C16 C -0.0740(5) 0.6068(4) 0.2352(10) 0.090(4) Uani 1 1 d .
H16 H -0.0814 0.5792 0.2165 0.108 Uiso 1 1 calc R
C17 C -0.0395(6) 0.6124(4) 0.3002(9) 0.096(4) Uani 1 1 d .
H17 H -0.0238 0.5885 0.3250 0.115 Uiso 1 1 calc R
C18 C -0.1655(7) 0.6041(5) 0.1094(11) 0.097(4) Uani 1 1 d .
H18 H -0.1689 0.5792 0.1401 0.116 Uiso 1 1 calc R
C19 C -0.1400(6) 0.6658(5) 0.0680(13) 0.113(5) Uani 1 1 d .
H19 H -0.1233 0.6926 0.0639 0.136 Uiso 1 1 calc R
C20 C -0.1766(7) 0.6494(6) 0.0153(12) 0.124(6) Uani 1 1 d .
H20 H -0.1885 0.6621 -0.0321 0.149 Uiso 1 1 calc R
C21 C -0.3483(9) 0.5093(6) 0.0007(11) 0.132(6) Uani 1 1 d .
H21 H -0.3495 0.5120 0.0563 0.158 Uiso 1 1 calc R
C22 C -0.3275(12) 0.5136(10) -0.1170(13) 0.213(12) Uani 1 1 d .
H22 H -0.3092 0.5218 -0.1635 0.255 Uiso 1 1 calc R
C23 C -0.3681(10) 0.4855(8) -0.1158(18) 0.205(11) Uani 1 1 d .
H23 H -0.3832 0.4705 -0.1588 0.246 Uiso 1 1 calc R
C24 C -0.4261(10) 0.4571(6) -0.0112(15) 0.127(7) Uani 1 1 d .
C25 C -0.4318(8) 0.4187(9) -0.0513(12) 0.151(7) Uani 1 1 d .
H25 H -0.4095 0.4116 -0.0946 0.182 Uiso 1 1 calc R
C26 C -0.4732(10) 0.3905(6) -0.0236(15) 0.136(6) Uani 1 1 d .
H26 H -0.4783 0.3647 -0.0507 0.163 Uiso 1 1 calc R
C27 C -0.5065(7) 0.3993(7) 0.0416(13) 0.122(6) Uani 1 1 d .
C28 C -0.4986(7) 0.4387(6) 0.0745(11) 0.125(6) Uani 1 1 d .
H28 H -0.5215 0.4468 0.1166 0.150 Uiso 1 1 calc R
C29 C -0.4600(9) 0.4667(6) 0.0504(12) 0.124(6) Uani 1 1 d .
H29 H -0.4565 0.4930 0.0764 0.149 Uiso 1 1 calc R
C30 C -0.5891(11) 0.3772(9) 0.1638(12) 0.299(19) Uani 1 1 d .
H30A H -0.6169 0.3568 0.1792 0.449 Uiso 1 1 calc R
H30B H -0.6055 0.4051 0.1577 0.449 Uiso 1 1 calc R
H30C H -0.5613 0.3784 0.2046 0.449 Uiso 1 1 calc R
C31 C -0.5252(9) 0.3055(6) 0.0824(15) 0.238(13) Uani 1 1 d .
H31A H -0.5089 0.2976 0.0321 0.357 Uiso 1 1 calc R
H31B H -0.5523 0.2845 0.0971 0.357 Uiso 1 1 calc R
H31C H -0.4972 0.3066 0.1231 0.357 Uiso 1 1 calc R
C32 C -0.6124(6) 0.3582(5) -0.0085(10) 0.112(4) Uani 1 1 d .
C33 C -0.6133(7) 0.3827(4) -0.0791(11) 0.116(5) Uani 1 1 d .
H33 H -0.5865 0.4038 -0.0861 0.139 Uiso 1 1 calc R
C34 C -0.6507(6) 0.3773(4) -0.1368(9) 0.095(4) Uani 1 1 d .
H34 H -0.6510 0.3953 -0.1814 0.114 Uiso 1 1 calc R
C35 C -0.6881(5) 0.3457(4) -0.1298(8) 0.081(3) Uani 1 1 d .
C36 C -0.6904(5) 0.3198(4) -0.0618(9) 0.089(4) Uani 1 1 d .
H36 H -0.7173 0.2988 -0.0561 0.106 Uiso 1 1 calc R
C37 C -0.6529(6) 0.3262(5) -0.0053(9) 0.118(5) Uani 1 1 d .
H37 H -0.6535 0.3083 0.0394 0.142 Uiso 1 1 calc R
C38 C -0.7451(5) 0.3683(5) -0.2436(9) 0.083(4) Uani 1 1 d .
H38 H -0.7351 0.3972 -0.2433 0.099 Uiso 1 1 calc R
C39 C -0.7809(6) 0.3083(5) -0.2765(10) 0.107(4) Uani 1 1 d .
H39 H -0.8012 0.2874 -0.3034 0.129 Uiso 1 1 calc R
C40 C -0.7465(6) 0.3018(5) -0.2120(9) 0.100(4) Uani 1 1 d .
H40 H -0.7394 0.2756 -0.1870 0.120 Uiso 1 1 calc R
C41 C 0.1798(6) 0.5817(7) 0.5917(10) 0.105(5) Uani 1 1 d .
H41 H 0.1630 0.5686 0.6355 0.126 Uiso 1 1 calc R
C42 C 0.2270(6) 0.5896(8) 0.4893(13) 0.132(6) Uani 1 1 d .
H42 H 0.2495 0.5843 0.4453 0.159 Uiso 1 1 calc R
C43 C 0.2026(7) 0.6294(5) 0.5066(12) 0.106(4) Uani 1 1 d .
H43 H 0.2067 0.6552 0.4787 0.127 Uiso 1 1 calc R
C44 C 0.1385(6) 0.6521(5) 0.6160(9) 0.089(4) Uani 1 1 d .
C45 C 0.1518(6) 0.6946(6) 0.6107(9) 0.106(5) Uani 1 1 d .
H45 H 0.1821 0.7036 0.5811 0.127 Uiso 1 1 calc R
C46 C 0.1215(6) 0.7221(5) 0.6475(10) 0.109(5) Uani 1 1 d .
H46 H 0.1301 0.7511 0.6422 0.131 Uiso 1 1 calc R
C47 C 0.0764(7) 0.7112(5) 0.6950(9) 0.108(5) Uani 1 1 d .
C48 C 0.0646(5) 0.6659(6) 0.7009(8) 0.104(4) Uani 1 1 d .
H48 H 0.0356 0.6561 0.7324 0.125 Uiso 1 1 calc R
C49 C 0.0967(7) 0.6375(4) 0.6594(9) 0.098(4) Uani 1 1 d .
H49 H 0.0893 0.6081 0.6616 0.118 Uiso 1 1 calc R
C50 C -0.0142(7) 0.7224(5) 0.8310(12) 0.176(8) Uani 1 1 d .
H50A H -0.0393 0.7025 0.8063 0.265 Uiso 1 1 calc R
H50B H -0.0346 0.7436 0.8604 0.265 Uiso 1 1 calc R
H50C H 0.0096 0.7071 0.8670 0.265 Uiso 1 1 calc R
Cl1 Cl 0.1824(3) 0.2771(2) 0.4860(5) 0.180(3) Uani 1 1 d .
Cl2 Cl 0.0233(3) 0.53124(19) 0.7505(3) 0.1543(18) Uani 1 1 d .
Cl3 Cl 0.2500 0.5000 0.7785(5) 0.155(3) Uani 1 2 d S

loop_
_atom_site_aniso_label
_atom_site_aniso_U_11
_atom_site_aniso_U_22
_atom_site_aniso_U_33
_atom_site_aniso_U_23
_atom_site_aniso_U_13
_atom_site_aniso_U_12
O1 0.263(17) 0.084(9) 0.51(3) 0.066(13) -0.121(19) 0.028(9)
O2 0.38(4) 0.34(3) 0.32(3) -0.15(3) -0.17(3) 0.05(3)
O3 0.190(13) 0.162(12) 0.47(3) -0.003(14) -0.135(17) 0.075(11)
O4 0.292(17) 0.160(11) 0.228(16) -0.039(11) -0.122(14) -0.048(11)
O5 0.60(5) 0.50(4) 0.20(2) 0.04(2) 0.12(3) 0.30(4)
O6 0.212(15) 0.192(14) 0.32(2) 0.078(14) -0.075(14) 0.009(11)
O7 0.43(4) 0.38(3) 0.43(4) 0.08(3) -0.08(3) -0.25(3)
O8 0.46(3) 0.245(17) 0.158(14) -0.033(13) -0.122(17) -0.038(17)
O9 0.39(3) 0.203(18) 0.39(3) -0.009(18) -0.15(2) -0.057(17)
O10 0.40(3) 0.239(18) 0.35(3) -0.134(18) 0.20(2) 0.010(17)
Ag1 0.0986(8) 0.1181(9) 0.1194(10) 0.0323(7) -0.0124(7) 0.0176(6)
Ag2 0.1294(11) 0.1685(13) 0.1550(14) -0.0234(10) -0.0289(9) -0.0262(9)
Ag3 0.1073(12) 0.1010(12) 0.1571(17) 0.000 0.000 0.0191(9)
Si1 0.128(3) 0.080(2) 0.110(3) -0.012(2) -0.026(3) 0.011(2)
Si2 0.202(5) 0.160(4) 0.127(5) 0.057(4) -0.068(4) -0.056(4)
Si3 0.101(4) 0.114(4) 0.147(6) -0.040(4) 0.000 0.000
N1 0.099(8) 0.114(11) 0.091(10) 0.006(8) -0.016(7) 0.013(7)
N2 0.096(8) 0.103(9) 0.084(9) 0.018(8) -0.018(7) 0.030(7)
N3 0.097(9) 0.078(8) 0.099(10) 0.006(8) 0.024(8) 0.009(8)
N4 0.089(8) 0.168(15) 0.088(10) -0.013(9) -0.016(8) 0.002(8)
N5 0.150(13) 0.145(13) 0.22(2) 0.025(14) 0.010(14) -0.050(10)
N6 0.145(13) 0.142(12) 0.104(13) 0.010(10) -0.013(11) -0.024(11)
N7 0.095(7) 0.056(7) 0.082(8) 0.014(7) 0.002(7) -0.007(6)
N8 0.071(7) 0.088(9) 0.101(9) 0.014(7) 0.006(7) 0.011(6)
N9 0.120(11) 0.088(9) 0.118(12) 0.008(9) -0.026(9) 0.005(8)
N10 0.091(8) 0.075(10) 0.112(11) 0.010(8) -0.024(8) 0.003(7)
C1 0.106(10) 0.078(10) 0.102(13) 0.013(9) -0.021(9) 0.013(8)
C2 0.096(10) 0.076(10) 0.18(2) 0.025(12) -0.014(11) 0.022(8)
C3 0.140(13) 0.116(12) 0.092(12) -0.018(11) -0.012(10) 0.021(10)
C4 0.090(9) 0.089(11) 0.068(10) 0.002(9) -0.029(8) -0.002(9)
C5 0.113(11) 0.088(11) 0.065(9) 0.000(8) 0.008(8) 0.005(8)
C6 0.107(10) 0.097(12) 0.078(11) -0.009(9) -0.012(8) 0.009(9)
C7 0.102(10) 0.080(9) 0.080(10) -0.002(9) -0.018(8) 0.019(8)
C8 0.129(12) 0.106(12) 0.107(12) 0.021(10) 0.003(10) 0.027(9)
C9 0.146(13) 0.121(13) 0.099(13) 0.012(11) 0.012(11) 0.056(10)
C10 0.150(14) 0.111(11) 0.177(17) 0.018(11) -0.016(12) -0.011(10)
C11 0.196(16) 0.109(11) 0.102(12) -0.026(9) -0.031(11) 0.026(10)
C12 0.102(9) 0.067(9) 0.092(10) 0.009(8) -0.003(8) 0.010(8)
C13 0.097(10) 0.072(10) 0.125(13) -0.016(9) -0.035(9) 0.016(8)
C14 0.103(10) 0.058(9) 0.111(12) -0.011(8) -0.006(9) 0.019(7)
C15 0.064(8) 0.121(13) 0.066(10) -0.011(9) -0.006(7) -0.004(8)
C16 0.088(9) 0.072(9) 0.108(12) 0.002(9) 0.004(9) 0.024(7)
C17 0.119(11) 0.081(11) 0.088(11) 0.006(8) -0.015(9) 0.002(8)
C18 0.097(11) 0.088(11) 0.105(14) -0.012(9) 0.013(10) 0.003(9)
C19 0.086(11) 0.116(13) 0.137(15) -0.016(13) -0.004(10) -0.003(9)
C20 0.103(12) 0.121(13) 0.149(17) 0.038(13) 0.002(12) -0.005(10)
C21 0.156(16) 0.135(14) 0.105(14) -0.025(12) -0.075(14) -0.040(12)
C22 0.21(2) 0.35(4) 0.085(15) -0.067(19) 0.025(16) -0.07(2)
C23 0.168(19) 0.31(3) 0.14(2) -0.016(19) -0.034(17) -0.139(19)
C24 0.17(2) 0.081(12) 0.128(18) -0.023(12) -0.070(16) -0.017(12)
C25 0.108(14) 0.21(2) 0.133(16) 0.014(18) -0.040(12) -0.007(15)
C26 0.125(16) 0.111(14) 0.17(2) -0.010(13) -0.037(14) 0.007(13)
C27 0.104(13) 0.129(16) 0.133(16) 0.031(12) -0.049(12) -0.037(11)
C28 0.126(13) 0.100(13) 0.148(16) 0.008(12) -0.024(12) -0.037(10)
C29 0.153(16) 0.128(17) 0.091(14) -0.022(12) -0.031(12) 0.041(15)
C30 0.38(4) 0.44(4) 0.080(15) 0.059(19) -0.042(19) -0.27(3)
C31 0.22(2) 0.179(18) 0.32(3) 0.14(2) -0.13(2) -0.043(16)
C32 0.110(11) 0.112(10) 0.115(13) 0.020(10) -0.017(9) -0.039(9)
C33 0.137(14) 0.102(11) 0.108(13) 0.038(10) 0.001(11) -0.028(9)
C34 0.084(9) 0.095(10) 0.106(13) 0.022(8) -0.015(9) -0.018(8)
C35 0.082(9) 0.095(10) 0.066(10) 0.002(8) -0.021(8) -0.002(8)
C36 0.092(9) 0.101(10) 0.073(10) 0.020(9) -0.015(8) -0.009(7)
C37 0.111(11) 0.157(14) 0.086(11) 0.061(10) -0.019(10) -0.019(11)
C38 0.072(8) 0.091(10) 0.085(10) 0.005(9) -0.013(7) -0.018(8)
C39 0.113(11) 0.077(11) 0.133(14) 0.001(9) -0.010(10) -0.026(8)
C40 0.106(10) 0.088(12) 0.105(12) 0.016(9) -0.036(9) 0.011(9)
C41 0.089(10) 0.114(14) 0.111(13) -0.022(12) -0.013(9) 0.003(9)
C42 0.084(10) 0.155(17) 0.158(19) -0.042(16) -0.024(11) 0.037(12)
C43 0.091(10) 0.103(13) 0.124(14) 0.017(10) -0.005(10) 0.003(9)
C44 0.059(9) 0.091(12) 0.119(12) -0.045(10) -0.018(8) 0.005(9)
C45 0.077(9) 0.102(13) 0.138(13) -0.047(10) 0.011(8) 0.005(9)
C46 0.088(10) 0.117(13) 0.122(13) -0.002(10) 0.021(10) -0.035(10)
C47 0.126(13) 0.086(11) 0.111(13) -0.026(9) -0.036(11) 0.021(9)
C48 0.090(9) 0.131(14) 0.092(11) -0.010(10) 0.017(8) 0.004(10)
C49 0.090(10) 0.089(10) 0.116(12) -0.020(9) 0.001(9) -0.010(9)
C50 0.151(14) 0.162(15) 0.22(2) -0.055(14) 0.066(14) -0.038(11)
Cl1 0.203(7) 0.107(4) 0.230(8) -0.013(5) -0.101(6) 0.032(4)
Cl2 0.224(6) 0.132(4) 0.107(4) 0.003(3) 0.008(4) -0.039(4)
Cl3 0.216(8) 0.106(5) 0.144(7) 0.000 0.000 -0.006(6)

loop_
_atom_type_symbol
_atom_type_description
_atom_type_scat_dispersion_real
_atom_type_scat_dispersion_imag
_atom_type_scat_source
C C 0.0033 0.0016 'International Tables Vol C Tables 4.2.6.8 and 6.1.1.4'
H H 0.0000 0.0000 'International Tables Vol C Tables 4.2.6.8 and 6.1.1.4'
N N 0.0061 0.0033 'International Tables Vol C Tables 4.2.6.8 and 6.1.1.4'
O O 0.0106 0.0060 'International Tables Vol C Tables 4.2.6.8 and 6.1.1.4'
Si Si 0.0817 0.0704 'International Tables Vol C Tables 4.2.6.8 and 6.1.1.4'
Cl Cl 0.1484 0.1585 'International Tables Vol C Tables 4.2.6.8 and 6.1.1.4'
Ag Ag -0.8971 1.1015 'International Tables Vol C Tables 4.2.6.8 and 6.1.1.4'

loop_
_geom_angle_atom_site_label_1
_geom_angle_atom_site_label_2
_geom_angle_atom_site_label_3
_geom_angle
_geom_angle_site_symmetry_1
_geom_angle_site_symmetry_3
N1 Ag1 N8 170.2(5) . 1_656
N5 Ag2 N4 177.0(8) . .
N9 Ag3 N9 175.0(10) . 2_565
C11 Si1 C10 108.4(8) . .
C11 Si1 C12 109.6(7) . .
C10 Si1 C12 108.5(7) . .
C11 Si1 C7 112.4(7) . .
C10 Si1 C7 111.6(7) . .
C12 Si1 C7 106.3(6) . .
C30 Si2 C27 110.6(11) . .
C30 Si2 C32 111.0(10) . .
C27 Si2 C32 108.4(7) . .
C30 Si2 C31 111.0(12) . .
C27 Si2 C31 107.4(10) . .
C32 Si2 C31 108.4(8) . .
C47 Si3 C47 105.0(10) 4_566 .
C47 Si3 C50 112.8(8) 4_566 4_566
C47 Si3 C50 106.1(7) . 4_566
C47 Si3 C50 106.1(7) 4_566 .
C47 Si3 C50 112.8(8) . .
C50 Si3 C50 113.8(13) 4_566 .
C1 N1 C2 105.0(12) . .
C1 N1 Ag1 129.6(12) . .
C2 N1 Ag1 124.1(11) . .
C1 N2 C3 107.9(12) . .
C1 N2 C4 123.1(14) . .
C3 N2 C4 128.9(14) . .
C18 N3 C19 103.1(13) . .
C18 N3 C15 129.1(15) . .
C19 N3 C15 127.6(15) . .
C18 N4 C20 107.1(14) . .
C18 N4 Ag2 123.5(16) . .
C20 N4 Ag2 129.1(15) . .
C21 N5 C22 101.5(19) . .
C21 N5 Ag2 123.5(19) . .
C22 N5 Ag2 135(2) . .
C23 N6 C21 107.5(18) . .
C23 N6 C24 123(2) . .
C21 N6 C24 129(2) . .
C40 N7 C38 107.5(12) . .
C40 N7 C35 124.3(12) . .
C38 N7 C35 128.2(12) . .
C38 N8 C39 106.0(12) . .
C38 N8 Ag1 129.7(11) . 1_454
C39 N8 Ag1 124.3(12) . 1_454
C42 N9 C41 103.8(14) . .
C42 N9 Ag3 123.1(16) . .
C41 N9 Ag3 132.7(16) . .
C41 N10 C43 105.7(13) . .
C41 N10 C44 126.7(17) . .
C43 N10 C44 127.6(15) . .
N1 C1 N2 112.2(13) . .
C3 C2 N1 108.5(14) . .
C2 C3 N2 106.2(15) . .
C5 C4 C9 122.3(14) . .
C5 C4 N2 123.4(15) . .
C9 C4 N2 114.4(15) . .
C4 C5 C6 118.9(13) . .
C5 C6 C7 122.9(13) . .
C6 C7 C8 116.9(12) . .
C6 C7 Si1 124.4(12) . .
C8 C7 Si1 118.7(12) . .
C7 C8 C9 120.5(14) . .
C4 C9 C8 118.4(14) . .
C13 C12 C17 115.9(12) . .
C13 C12 Si1 124.2(12) . .
C17 C12 Si1 119.8(11) . .
C14 C13 C12 126.3(12) . .
C13 C14 C15 117.4(12) . .
C16 C15 C14 119.4(12) . .
C16 C15 N3 121.6(15) . .
C14 C15 N3 118.9(15) . .
C15 C16 C17 120.6(12) . .
C12 C17 C16 120.5(12) . .
N4 C18 N3 113.9(14) . .
C20 C19 N3 109.0(15) . .
C19 C20 N4 106.8(16) . .
N5 C21 N6 114.3(19) . .
N5 C21 C22 41.8(14) . .
N6 C21 C22 72.5(12) . .
C23 C22 N5 112(2) . .
C23 C22 C21 75.8(16) . .
N5 C22 C21 36.6(9) . .
N6 C23 C22 104(2) . .
C29 C24 C25 120(2) . .
C29 C24 N6 126.0(19) . .
C25 C24 N6 114(2) . .
C24 C25 C26 117(2) . .
C27 C26 C25 123.6(18) . .
C28 C27 C26 114.4(16) . .
C28 C27 Si2 125(2) . .
C26 C27 Si2 121(2) . .
C29 C28 C27 124.3(19) . .
C28 C29 C24 120.8(19) . .
C37 C32 C33 114.1(13) . .
C37 C32 Si2 119.5(12) . .
C33 C32 Si2 126.1(12) . .
C34 C33 C32 123.1(13) . .
C33 C34 C35 119.5(13) . .
C34 C35 C36 121.4(12) . .
C34 C35 N7 118.7(14) . .
C36 C35 N7 120.0(13) . .
C37 C36 C35 117.6(12) . .
C36 C37 C32 124.2(13) . .
N8 C38 N7 112.4(12) . .
C40 C39 N8 106.5(12) . .
N7 C40 C39 107.5(12) . .
N10 C41 N9 114.8(16) . .
N9 C42 C43 111.0(17) . .
N10 C43 C42 104.6(15) . .
C49 C44 C45 123.1(13) . .
C49 C44 N10 118.8(15) . .
C45 C44 N10 118.0(16) . .
C46 C45 C44 118.5(14) . .
C45 C46 C47 124.2(14) . .
C46 C47 C48 115.7(12) . .
C46 C47 Si3 126.8(14) . .
C48 C47 Si3 117.6(14) . .
C49 C48 C47 118.9(13) . .
C44 C49 C48 119.5(13) . .
O2 Cl1 O3 102.5(18) . .
O2 Cl1 O4 106.2(18) . .
O3 Cl1 O4 115.9(11) . .
O2 Cl1 O1 107.1(17) . .
O3 Cl1 O1 112.6(11) . .
O4 Cl1 O1 111.6(12) . .
O5 Cl2 O8 112(2) . .
O5 Cl2 O7 106(2) . .
O8 Cl2 O7 105.5(16) . .
O5 Cl2 O6 107.1(14) . .
O8 Cl2 O6 111.8(12) . .
O7 Cl2 O6 114.3(17) . .
O9 Cl3 O9 109(2) 2_565 .
O9 Cl3 O10 107.6(13) 2_565 .
O9 Cl3 O10 110.3(18) . .
O9 Cl3 O10 110.3(18) 2_565 2_565
O9 Cl3 O10 107.6(13) . 2_565
O10 Cl3 O10 112(2) . 2_565

loop_
_geom_bond_atom_site_label_1
_geom_bond_atom_site_label_2
_geom_bond_distance
_geom_bond_site_symmetry_2
O1 Cl1 1.396(15) .
O2 Cl1 1.27(3) .
O3 Cl1 1.350(16) .
O4 Cl1 1.356(13) .
O5 Cl2 1.32(2) .
O6 Cl2 1.402(14) .
O7 Cl2 1.34(2) .
O8 Cl2 1.330(15) .
O9 Cl3 1.35(2) .
O10 Cl3 1.368(15) .
Ag1 N1 2.069(12) .
Ag1 N8 2.118(10) 1_656
Ag2 N5 2.067(18) .
Ag2 N4 2.098(13) .
Ag3 N9 2.088(13) .
Ag3 N9 2.088(13) 2_565
Si1 C11 1.811(14) .
Si1 C10 1.823(15) .
Si1 C12 1.845(13) .
Si1 C7 1.871(13) .
Si2 C30 1.76(3) .
Si2 C27 1.825(17) .
Si2 C32 1.868(15) .
Si2 C31 1.93(2) .
Si3 C47 1.909(15) 4_566
Si3 C47 1.909(15) .
Si3 C50 1.909(17) 4_566
Si3 C50 1.909(17) .
N1 C1 1.314(14) .
N1 C2 1.408(18) .
N2 C1 1.314(15) .
N2 C3 1.378(16) .
N2 C4 1.434(16) .
N3 C18 1.340(16) .
N3 C19 1.379(18) .
N3 C15 1.438(15) .
N4 C18 1.275(16) .
N4 C20 1.363(17) .
N5 C21 1.24(2) .
N5 C22 1.38(2) .
N6 C23 1.31(2) .
N6 C21 1.336(19) .
N6 C24 1.43(2) .
N7 C40 1.316(15) .
N7 C38 1.328(14) .
N7 C35 1.397(14) .
N8 C38 1.281(13) .
N8 C39 1.386(14) .
N8 Ag1 2.118(10) 1_454
N9 C42 1.30(2) .
N9 C41 1.328(17) .
N10 C41 1.304(18) .
N10 C43 1.362(17) .
N10 C44 1.423(16) .
C2 C3 1.348(17) .
C4 C5 1.344(16) .
C4 C9 1.354(17) .
C5 C6 1.356(16) .
C6 C7 1.377(16) .
C7 C8 1.386(17) .
C8 C9 1.408(17) .
C12 C13 1.347(15) .
C12 C17 1.370(15) .
C13 C14 1.329(16) .
C14 C15 1.383(16) .
C15 C16 1.355(16) .
C16 C17 1.381(17) .
C19 C20 1.349(19) .
C21 C22 2.03(3) .
C22 C23 1.32(3) .
C24 C29 1.35(2) .
C24 C25 1.37(2) .
C25 C26 1.41(2) .
C26 C27 1.38(2) .
C27 C28 1.35(2) .
C28 C29 1.34(2) .
C32 C37 1.399(17) .
C32 C33 1.402(18) .
C33 C34 1.334(17) .
C34 C35 1.343(16) .
C35 C36 1.391(16) .
C36 C37 1.326(16) .
C39 C40 1.376(17) .
C42 C43 1.403(19) .
C44 C49 1.329(17) .
C44 C45 1.363(17) .
C45 C46 1.283(17) .
C46 C47 1.392(18) .
C47 C48 1.440(18) .
C48 C49 1.365(16) .
Cl3 O9 1.35(2) 2_565
Cl3 O10 1.368(15) 2_565

loop_
_platon_squeeze_void_nr
_platon_squeeze_void_average_x
_platon_squeeze_void_average_y
_platon_squeeze_void_average_z
_platon_squeeze_void_volume
_platon_squeeze_void_count_electrons
1 0.250 0.212 0.250 858.4 53.9
2 0.637 0.484 0.191 12.9 0.1
3 0.863 0.515 0.191 12.9 0.2
4 0.637 0.015 0.309 12.9 0.3
5 0.863 0.984 0.309 12.9 0.1
6 0.750 0.151 0.750 858.5 53.9
7 0.137 0.015 0.691 12.9 0.3
8 0.363 -0.015 0.691 12.9 0.0
9 0.137 0.484 0.809 12.9 0.1
10 0.363 0.515 0.809 12.8 0.4
